data_4500855
loop_
_publ_author_name
'Ma, Lu-Fang'
'Li, Cheng-Peng'
'Wang, Li-Ya'
'Du, Miao'

_publ_section_title
;
 CoIIand ZnIICoordination Frameworks with Benzene-1,2,3-tricarboxylate
 Tecton and Flexible Dipyridyl Co-Ligand: A New Type of Entangled
 Architecture and a Unique 4-Connected Topological Network
;
_journal_issue 8
_journal_name_full 'Crystal Growth &amp; Design'
_journal_page_first 3309
_journal_paper_doi 10.1021/cg200366a
_journal_volume 11
_journal_year 2011
_chemical_formula_sum 'C96 H90 Co6 N10 O33'
_chemical_formula_weight 2265.36
_chemical_name_systematic
;

 ?

;
_space_group_IT_number 15
_symmetry_cell_setting monoclinic
_symmetry_space_group_name_Hall '-C 2yc'
_symmetry_space_group_name_H-M 'C 1 2/c 1'
_atom_sites_solution_hydrogens geom
_atom_sites_solution_primary direct
_atom_sites_solution_secondary difmap
_audit_creation_method SHELXL-97
_cell_angle_alpha 90.00
_cell_angle_beta 103.2440(10)
_cell_angle_gamma 90.00
_cell_formula_units_Z 4
_cell_length_a 49.052(6)
_cell_length_b 9.5736(11)
_cell_length_c 20.209(2)
_cell_measurement_reflns_used 7725
_cell_measurement_temperature 294(2)
_cell_measurement_theta_max 25.21
_cell_measurement_theta_min 2.36
_cell_volume 9237.8(18)
_computing_cell_refinement 'Bruker SMART'
_computing_data_collection 'Bruker SMART'
_computing_data_reduction 'Bruker SAINT'
_computing_molecular_graphics 'Bruker SHELXTL'
_computing_publication_material 'Bruker SHELXTL'
_computing_structure_refinement 'SHELXL-97 (Sheldrick, 1997)'
_computing_structure_solution 'SHELXS-97 (Sheldrick, 1990)'
_diffrn_ambient_temperature 294(2)
_diffrn_measured_fraction_theta_full 0.999
_diffrn_measured_fraction_theta_max 0.999
_diffrn_measurement_device_type 'CCD area detector'
_diffrn_measurement_method 'phi and omega scans'
_diffrn_radiation_monochromator graphite
_diffrn_radiation_source 'fine-focus sealed tube'
_diffrn_radiation_type MoK\a
_diffrn_radiation_wavelength 0.71073
_diffrn_reflns_av_R_equivalents 0.0392
_diffrn_reflns_av_sigmaI/netI 0.0345
_diffrn_reflns_limit_h_max 59
_diffrn_reflns_limit_h_min -59
_diffrn_reflns_limit_k_max 11
_diffrn_reflns_limit_k_min -11
_diffrn_reflns_limit_l_max 24
_diffrn_reflns_limit_l_min -24
_diffrn_reflns_number 34428
_diffrn_reflns_theta_full 25.50
_diffrn_reflns_theta_max 25.50
_diffrn_reflns_theta_min 2.36
_exptl_absorpt_coefficient_mu 1.147
_exptl_absorpt_correction_T_max 0.9449
_exptl_absorpt_correction_T_min 0.6633
_exptl_absorpt_correction_type multi-scan
_exptl_absorpt_process_details sadabs
_exptl_crystal_colour colourless
_exptl_crystal_density_diffrn 1.629
_exptl_crystal_density_method 'not measured'
_exptl_crystal_description block
_exptl_crystal_F_000 4648
_exptl_crystal_size_max 0.39
_exptl_crystal_size_mid 0.22
_exptl_crystal_size_min 0.05
_refine_diff_density_max 0.958
_refine_diff_density_min -0.746
_refine_diff_density_rms 0.063
_refine_ls_extinction_method none
_refine_ls_goodness_of_fit_ref 1.024
_refine_ls_hydrogen_treatment constr
_refine_ls_matrix_type full
_refine_ls_number_parameters 654
_refine_ls_number_reflns 8598
_refine_ls_number_restraints 0
_refine_ls_restrained_S_all 1.024
_refine_ls_R_factor_all 0.0499
_refine_ls_R_factor_gt 0.0349
_refine_ls_shift/su_max 0.001
_refine_ls_shift/su_mean 0.000
_refine_ls_structure_factor_coef Fsqd
_refine_ls_weighting_details 'calc w=1/[\s^2^(Fo^2^)+(0.0366P)^2^+16.1520P] where P=(Fo^2^+2Fc^2^)/3'
_refine_ls_weighting_scheme calc
_refine_ls_wR_factor_gt 0.0803
_refine_ls_wR_factor_ref 0.0883
_reflns_number_gt 6813
_reflns_number_total 8598
_reflns_threshold_expression >2sigma(I)
_cod_data_source_file cg200366a_si_002.cif
_cod_data_source_block 1
_cod_depositor_comments
;
The following automatic conversions were performed:

'_symmetry_cell_setting' value 'Monoclinic' changed to 'monoclinic'
according to /home/saulius/struct/CIF-dictionaries/cif_core.dic
dictionary named 'cif_core.dic' version 2.4.1 from 2010-06-29.

Automatic conversion script
Id: cif_fix_values 1715 2011-07-08 13:25:40Z adriana 
;
_cod_original_sg_symbol_H-M C2/c
_cod_database_code 4500855

loop_
_symmetry_equiv_pos_as_xyz
'x, y, z'
'-x, y, -z+1/2'
'x+1/2, y+1/2, z'
'-x+1/2, y+1/2, -z+1/2'
'-x, -y, -z'
'x, -y, z-1/2'
'-x+1/2, -y+1/2, -z'
'x+1/2, -y+1/2, z-1/2'

loop_
_atom_site_label
_atom_site_type_symbol
_atom_site_fract_x
_atom_site_fract_y
_atom_site_fract_z
_atom_site_U_iso_or_equiv
_atom_site_adp_type
_atom_site_occupancy
_atom_site_symmetry_multiplicity
_atom_site_calc_flag
_atom_site_refinement_flags
Co1 Co 0.114365(7) 0.12072(4) 0.138809(18) 0.02491(10) Uani 1 1 d .
Co2 Co 0.184087(8) 0.12767(4) 0.417409(18) 0.02498(10) Uani 1 1 d .
Co3 Co 0.082611(8) 0.52338(4) 0.373199(18) 0.02564(10) Uani 1 1 d .
O1 O 0.21498(4) 0.0536(3) 0.36892(9) 0.0429(6) Uani 1 1 d .
O2 O 0.17692(4) 0.1360(2) 0.30416(9) 0.0338(5) Uani 1 1 d .
O3 O 0.15753(4) 0.20951(18) 0.16049(9) 0.0270(4) Uani 1 1 d .
O4 O 0.14890(4) -0.01624(19) 0.15751(9) 0.0277(4) Uani 1 1 d .
O5 O 0.17401(4) 0.0961(2) 0.03783(9) 0.0355(5) Uani 1 1 d .
O6 O 0.20119(4) -0.0762(2) 0.01640(9) 0.0351(5) Uani 1 1 d .
O7 O 0.12048(4) 0.1289(2) 0.24394(9) 0.0316(4) Uani 1 1 d .
H1W H 0.1373 0.1263 0.2614 0.047 Uiso 1 1 d R
H2W H 0.1113 0.0864 0.2679 0.047 Uiso 1 1 d R
O8 O 0.11825(4) 0.1321(2) 0.03846(9) 0.0362(5) Uani 1 1 d .
H3W H 0.1349 0.1330 0.0376 0.054 Uiso 1 1 d R
H4W H 0.1096 0.0752 0.0097 0.054 Uiso 1 1 d R
O9 O 0.14654(4) 0.2151(2) 0.42401(12) 0.0477(6) Uani 1 1 d .
H5W H 0.1365 0.1553 0.4353 0.071 Uiso 1 1 d R
H6W H 0.1458 0.2916 0.4415 0.071 Uiso 1 1 d R
O10 O 0.16148(4) -0.0658(2) 0.40223(10) 0.0351(5) Uani 1 1 d .
H7W H 0.1627 -0.1046 0.4389 0.053 Uiso 1 1 d R
H8W H 0.1447 -0.0482 0.3839 0.053 Uiso 1 1 d R
O11 O 0.04800(5) 0.6630(2) 0.31547(15) 0.0606(7) Uani 1 1 d .
O12 O 0.07907(5) 0.7391(2) 0.40281(11) 0.0411(5) Uani 1 1 d .
O13 O 0.10246(4) 0.98785(19) 0.33751(10) 0.0335(5) Uani 1 1 d .
O14 O 0.10163(4) 1.0716(2) 0.43977(10) 0.0348(5) Uani 1 1 d .
O15 O 0.07760(5) 1.3134(2) 0.34176(11) 0.0442(6) Uani 1 1 d .
O16 O 0.04951(5) 1.3857(2) 0.40369(13) 0.0509(6) Uani 1 1 d .
N1 N 0.08355(5) 0.2795(2) 0.12719(12) 0.0300(5) Uani 1 1 d .
N2 N 0.08059(5) 0.9780(2) 0.11522(12) 0.0325(6) Uani 1 1 d .
N3 N 0.20200(5) 0.3329(2) 0.43774(11) 0.0295(5) Uani 1 1 d .
N4 N 0.11235(5) 0.4865(2) 0.46492(11) 0.0295(5) Uani 1 1 d .
N5 N 0.11084(5) 0.5639(2) 0.31120(11) 0.0274(5) Uani 1 1 d .
C1 C 0.21190(6) 0.0387(3) 0.24987(13) 0.0298(6) Uani 1 1 d .
C2 C 0.19646(5) 0.0472(3) 0.18260(13) 0.0238(6) Uani 1 1 d .
C3 C 0.20860(6) 0.0017(3) 0.12972(13) 0.0267(6) Uani 1 1 d .
C4 C 0.23569(6) -0.0507(4) 0.14521(15) 0.0422(8) Uani 1 1 d .
H4 H 0.2436 -0.0816 0.1102 0.051 Uiso 1 1 calc R
C5 C 0.25109(7) -0.0580(5) 0.21108(16) 0.0556(10) Uani 1 1 d .
H5 H 0.2693 -0.0929 0.2206 0.067 Uiso 1 1 calc R
C6 C 0.23920(6) -0.0126(4) 0.26329(16) 0.0483(9) Uani 1 1 d .
H6 H 0.2496 -0.0164 0.3079 0.058 Uiso 1 1 calc R
C7 C 0.20042(6) 0.0785(3) 0.31040(14) 0.0286(6) Uani 1 1 d .
C8 C 0.16592(5) 0.0851(3) 0.16612(12) 0.0219(6) Uani 1 1 d .
C9 C 0.19298(6) 0.0075(3) 0.05581(13) 0.0254(6) Uani 1 1 d .
C10 C 0.07512(6) 0.3538(3) 0.06977(16) 0.0367(7) Uani 1 1 d .
H10A H 0.0848 0.3431 0.0354 0.044 Uiso 1 1 calc R
C11 C 0.05283(6) 0.4453(3) 0.05940(17) 0.0393(7) Uani 1 1 d .
H11 H 0.0478 0.4949 0.0189 0.047 Uiso 1 1 calc R
C12 C 0.03788(6) 0.4636(3) 0.10894(16) 0.0341(7) Uani 1 1 d .
C13 C 0.04677(6) 0.3866(3) 0.16797(16) 0.0373(7) Uani 1 1 d .
H13 H 0.0376 0.3959 0.2032 0.045 Uiso 1 1 calc R
C14 C 0.06893(6) 0.2972(3) 0.17487(15) 0.0351(7) Uani 1 1 d .
H14 H 0.0741 0.2459 0.2149 0.042 Uiso 1 1 calc R
C15 C 0.01276(6) 0.5587(3) 0.10091(19) 0.0438(8) Uani 1 1 d .
H15A H 0.0116 0.5917 0.1456 0.053 Uiso 1 1 calc R
H15B H -0.0040 0.5041 0.0830 0.053 Uiso 1 1 calc R
C16 C 0.01259(6) 0.6851(3) 0.05499(18) 0.0436(8) Uani 1 1 d .
H16A H 0.0129 0.6523 0.0098 0.052 Uiso 1 1 calc R
H16B H -0.0049 0.7353 0.0517 0.052 Uiso 1 1 calc R
C17 C 0.06228(6) 0.9845(3) 0.05448(15) 0.0398(7) Uani 1 1 d .
H17 H 0.0645 1.0547 0.0243 0.048 Uiso 1 1 calc R
C18 C 0.04052(6) 0.8923(3) 0.03505(16) 0.0401(8) Uani 1 1 d .
H18 H 0.0283 0.9015 -0.0074 0.048 Uiso 1 1 calc R
C19 C 0.03662(6) 0.7862(3) 0.07803(16) 0.0334(7) Uani 1 1 d .
C20 C 0.05495(6) 0.7815(3) 0.14100(17) 0.0432(8) Uani 1 1 d .
H20 H 0.0529 0.7135 0.1723 0.052 Uiso 1 1 calc R
C21 C 0.07629(7) 0.8779(3) 0.15730(16) 0.0398(8) Uani 1 1 d .
H21 H 0.0883 0.8727 0.2001 0.048 Uiso 1 1 calc R
C22 C 0.19414(6) 0.4417(3) 0.39622(15) 0.0395(8) Uani 1 1 d .
H22 H 0.1815 0.4259 0.3550 0.047 Uiso 1 1 calc R
C23 C 0.20373(7) 0.5758(3) 0.41122(17) 0.0452(8) Uani 1 1 d .
H23 H 0.1973 0.6480 0.3808 0.054 Uiso 1 1 calc R
C24 C 0.22292(6) 0.6031(3) 0.47156(17) 0.0371(7) Uani 1 1 d .
C25 C 0.23092(6) 0.4907(3) 0.51428(16) 0.0372(7) Uani 1 1 d .
H25 H 0.2436 0.5036 0.5556 0.045 Uiso 1 1 calc R
C26 C 0.22032(6) 0.3603(3) 0.49644(14) 0.0335(7) Uani 1 1 d .
H26 H 0.2261 0.2870 0.5266 0.040 Uiso 1 1 calc R
C27 C 0.23462(7) 0.7464(4) 0.4905(2) 0.0595(11) Uani 1 1 d .
H27A H 0.2279 0.8086 0.4523 0.071 Uiso 1 1 calc R
H27B H 0.2273 0.7804 0.5283 0.071 Uiso 1 1 calc R
C28 C 0.04332(6) 0.8999(3) 0.35028(14) 0.0259(6) Uani 1 1 d .
C29 C 0.05814(5) 1.0259(3) 0.36344(13) 0.0228(6) Uani 1 1 d .
C30 C 0.04328(6) 1.1517(3) 0.36075(13) 0.0255(6) Uani 1 1 d .
C31 C 0.01420(6) 1.1506(3) 0.34659(15) 0.0338(7) Uani 1 1 d .
H31 H 0.0045 1.2340 0.3464 0.041 Uiso 1 1 calc R
C32 C -0.00034(6) 1.0268(3) 0.33283(17) 0.0406(8) Uani 1 1 d .
H32 H -0.0198 1.0268 0.3230 0.049 Uiso 1 1 calc R
C33 C 0.01413(6) 0.9023(3) 0.33367(16) 0.0361(7) Uani 1 1 d .
H33 H 0.0042 0.8193 0.3230 0.043 Uiso 1 1 calc R
C34 C 0.05770(6) 0.7591(3) 0.35595(16) 0.0334(7) Uani 1 1 d .
C35 C 0.08988(6) 1.0278(3) 0.38155(14) 0.0249(6) Uani 1 1 d .
C36 C 0.05780(6) 1.2908(3) 0.36992(14) 0.0300(6) Uani 1 1 d .
C37 C 0.13444(7) 0.5731(3) 0.48031(15) 0.0358(7) Uani 1 1 d .
H37 H 0.1355 0.6451 0.4501 0.043 Uiso 1 1 calc R
C38 C 0.15549(7) 0.5619(3) 0.53774(15) 0.0366(7) Uani 1 1 d .
H38 H 0.1702 0.6258 0.5458 0.044 Uiso 1 1 calc R
C39 C 0.15492(6) 0.4560(3) 0.58368(14) 0.0323(7) Uani 1 1 d .
C40 C 0.13229(7) 0.3650(3) 0.56851(15) 0.0374(7) Uani 1 1 d .
H40 H 0.1311 0.2915 0.5978 0.045 Uiso 1 1 calc R
C41 C 0.11142(6) 0.3835(3) 0.50964(14) 0.0338(7) Uani 1 1 d .
H41 H 0.0963 0.3224 0.5009 0.041 Uiso 1 1 calc R
C42 C 0.17869(6) 0.4448(3) 0.64566(15) 0.0381(7) Uani 1 1 d .
H42A H 0.1823 0.5372 0.6654 0.046 Uiso 1 1 calc R
H42B H 0.1953 0.4164 0.6309 0.046 Uiso 1 1 calc R
C43 C 0.12002(7) 0.6933(3) 0.30350(15) 0.0361(7) Uani 1 1 d .
H43 H 0.1124 0.7668 0.3234 0.043 Uiso 1 1 calc R
C44 C 0.13992(7) 0.7236(3) 0.26809(15) 0.0363(7) Uani 1 1 d .
H44 H 0.1456 0.8156 0.2651 0.044 Uiso 1 1 calc R
C45 C 0.15165(6) 0.6187(3) 0.23680(13) 0.0289(6) Uani 1 1 d .
C46 C 0.14177(6) 0.4846(3) 0.24286(15) 0.0349(7) Uani 1 1 d .
H46 H 0.1484 0.4101 0.2216 0.042 Uiso 1 1 calc R
C47 C 0.12206(6) 0.4620(3) 0.28050(15) 0.0328(7) Uani 1 1 d .
H47 H 0.1162 0.3707 0.2849 0.039 Uiso 1 1 calc R
C48 C 0.17476(6) 0.6543(3) 0.20098(15) 0.0364(7) Uani 1 1 d .
H48A H 0.1711 0.7467 0.1812 0.044 Uiso 1 1 calc R
H48B H 0.1923 0.6593 0.2349 0.044 Uiso 1 1 calc R
O17 O 0.0000 0.4991(9) 0.2500 0.180(3) Uani 1 2 d S
H10W H -0.0142 0.5469 0.2307 0.270 Uiso 1 1 d R

loop_
_atom_site_aniso_label
_atom_site_aniso_U_11
_atom_site_aniso_U_22
_atom_site_aniso_U_33
_atom_site_aniso_U_23
_atom_site_aniso_U_13
_atom_site_aniso_U_12
Co1 0.0244(2) 0.0270(2) 0.02335(19) -0.00054(15) 0.00551(15) 0.00121(15)
Co2 0.0271(2) 0.0298(2) 0.01850(18) -0.00185(15) 0.00630(15) -0.00414(16)
Co3 0.0322(2) 0.01791(18) 0.0267(2) 0.00044(15) 0.00656(16) 0.00037(15)
O1 0.0353(12) 0.0771(17) 0.0153(10) -0.0005(10) 0.0037(9) 0.0108(11)
O2 0.0308(11) 0.0510(13) 0.0198(10) -0.0028(9) 0.0064(8) 0.0072(10)
O3 0.0332(11) 0.0244(10) 0.0243(10) -0.0014(8) 0.0086(8) 0.0034(8)
O4 0.0263(10) 0.0241(10) 0.0323(10) -0.0007(8) 0.0059(8) -0.0014(8)
O5 0.0396(12) 0.0437(12) 0.0235(10) -0.0002(9) 0.0077(9) 0.0149(10)
O6 0.0434(12) 0.0397(12) 0.0212(10) -0.0046(9) 0.0054(9) 0.0139(10)
O7 0.0277(10) 0.0424(12) 0.0253(10) 0.0053(9) 0.0073(8) 0.0020(9)
O8 0.0323(11) 0.0499(13) 0.0264(10) -0.0043(9) 0.0065(9) 0.0006(10)
O9 0.0388(13) 0.0366(12) 0.0746(17) -0.0143(12) 0.0275(12) -0.0077(10)
O10 0.0416(12) 0.0361(11) 0.0269(10) -0.0010(9) 0.0062(9) -0.0053(9)
O11 0.0469(14) 0.0308(13) 0.102(2) -0.0269(13) 0.0119(14) -0.0066(11)
O12 0.0501(14) 0.0337(12) 0.0392(12) 0.0085(10) 0.0098(11) 0.0153(10)
O13 0.0392(12) 0.0262(11) 0.0415(12) -0.0009(9) 0.0227(10) 0.0003(9)
O14 0.0285(11) 0.0417(12) 0.0316(11) -0.0033(9) 0.0014(9) -0.0059(9)
O15 0.0712(16) 0.0284(11) 0.0400(12) -0.0066(10) 0.0274(12) -0.0202(11)
O16 0.0390(13) 0.0323(12) 0.0783(17) -0.0240(12) 0.0068(12) 0.0056(10)
N1 0.0292(13) 0.0307(13) 0.0303(13) 0.0011(11) 0.0071(10) 0.0023(10)
N2 0.0276(13) 0.0336(14) 0.0348(14) -0.0021(11) 0.0040(11) -0.0021(11)
N3 0.0295(13) 0.0321(13) 0.0262(12) -0.0005(10) 0.0049(10) -0.0076(10)
N4 0.0360(14) 0.0248(12) 0.0278(12) -0.0030(10) 0.0075(11) 0.0009(10)
N5 0.0348(13) 0.0217(12) 0.0262(12) -0.0010(10) 0.0082(10) -0.0002(10)
C1 0.0278(15) 0.0416(17) 0.0201(14) -0.0034(12) 0.0059(12) 0.0016(13)
C2 0.0244(14) 0.0264(14) 0.0210(13) -0.0007(11) 0.0060(11) -0.0014(11)
C3 0.0255(14) 0.0316(15) 0.0244(14) -0.0018(12) 0.0086(12) -0.0003(12)
C4 0.0322(17) 0.068(2) 0.0282(16) -0.0069(16) 0.0108(13) 0.0092(16)
C5 0.0282(17) 0.106(3) 0.0315(18) -0.0070(19) 0.0048(14) 0.0206(19)
C6 0.0303(17) 0.089(3) 0.0232(15) -0.0050(17) 0.0011(13) 0.0113(17)
C7 0.0277(15) 0.0358(16) 0.0225(14) -0.0029(12) 0.0064(12) -0.0029(12)
C8 0.0288(14) 0.0261(14) 0.0122(12) -0.0018(10) 0.0075(11) 0.0023(12)
C9 0.0276(15) 0.0295(15) 0.0214(14) -0.0014(12) 0.0102(12) -0.0018(12)
C10 0.0366(17) 0.0373(17) 0.0381(17) 0.0067(14) 0.0127(14) 0.0031(14)
C11 0.0378(18) 0.0332(17) 0.0444(19) 0.0088(14) 0.0044(15) 0.0043(14)
C12 0.0257(15) 0.0243(15) 0.0507(19) -0.0030(14) 0.0056(14) -0.0024(12)
C13 0.0343(17) 0.0395(18) 0.0399(18) -0.0050(15) 0.0127(14) 0.0017(14)
C14 0.0341(17) 0.0410(18) 0.0305(16) 0.0009(13) 0.0082(13) 0.0036(14)
C15 0.0276(16) 0.0308(17) 0.070(2) -0.0032(16) 0.0048(16) -0.0015(13)
C16 0.0272(16) 0.0305(17) 0.065(2) -0.0044(16) -0.0068(15) 0.0026(13)
C17 0.0390(18) 0.0482(19) 0.0304(16) 0.0017(15) 0.0043(14) -0.0063(15)
C18 0.0341(17) 0.051(2) 0.0311(16) -0.0039(15) -0.0019(13) -0.0050(15)
C19 0.0286(16) 0.0269(15) 0.0424(18) -0.0058(13) 0.0036(13) 0.0037(12)
C20 0.0390(18) 0.0329(17) 0.050(2) 0.0058(15) -0.0052(15) -0.0057(14)
C21 0.0391(18) 0.0347(17) 0.0386(18) 0.0033(14) -0.0057(14) -0.0029(14)
C22 0.0372(18) 0.0437(19) 0.0316(17) 0.0056(14) -0.0047(14) -0.0127(15)
C23 0.0412(19) 0.0367(18) 0.050(2) 0.0157(15) -0.0052(16) -0.0066(15)
C24 0.0250(15) 0.0290(16) 0.054(2) -0.0004(14) 0.0016(14) -0.0024(12)
C25 0.0364(17) 0.0337(17) 0.0353(17) -0.0033(14) -0.0048(14) -0.0080(13)
C26 0.0322(16) 0.0360(17) 0.0287(15) 0.0054(13) -0.0009(13) -0.0062(13)
C27 0.0372(19) 0.0304(18) 0.100(3) -0.0009(19) -0.007(2) -0.0046(15)
C28 0.0279(14) 0.0208(14) 0.0281(15) 0.0041(11) 0.0050(12) -0.0012(11)
C29 0.0268(14) 0.0213(13) 0.0205(13) 0.0024(11) 0.0063(11) -0.0008(11)
C30 0.0298(15) 0.0223(14) 0.0240(14) 0.0015(11) 0.0051(12) -0.0002(11)
C31 0.0310(16) 0.0264(15) 0.0421(17) 0.0008(13) 0.0049(14) 0.0079(12)
C32 0.0263(16) 0.0388(18) 0.054(2) 0.0034(16) 0.0027(14) 0.0008(14)
C33 0.0310(16) 0.0278(16) 0.0478(19) 0.0026(14) 0.0054(14) -0.0070(13)
C34 0.0366(17) 0.0209(15) 0.0490(19) 0.0039(14) 0.0227(15) -0.0044(13)
C35 0.0289(15) 0.0129(12) 0.0335(16) 0.0053(11) 0.0086(13) -0.0019(11)
C36 0.0371(17) 0.0198(14) 0.0274(15) 0.0033(12) -0.0042(13) 0.0018(12)
C37 0.0490(19) 0.0290(16) 0.0288(16) 0.0024(13) 0.0078(14) -0.0018(14)
C38 0.0397(18) 0.0363(17) 0.0344(17) -0.0007(14) 0.0096(14) -0.0058(14)
C39 0.0314(16) 0.0384(17) 0.0289(15) -0.0027(13) 0.0104(13) 0.0038(13)
C40 0.0480(19) 0.0378(18) 0.0271(15) 0.0073(13) 0.0104(14) 0.0041(15)
C41 0.0407(17) 0.0311(16) 0.0297(16) -0.0012(13) 0.0083(13) -0.0019(13)
C42 0.0331(17) 0.0479(19) 0.0337(17) 0.0006(14) 0.0084(14) -0.0031(14)
C43 0.0504(19) 0.0214(15) 0.0417(18) -0.0036(13) 0.0216(15) 0.0011(13)
C44 0.0493(19) 0.0237(15) 0.0384(17) -0.0008(13) 0.0153(15) -0.0035(14)
C45 0.0319(15) 0.0324(15) 0.0207(14) -0.0004(12) 0.0025(12) -0.0019(12)
C46 0.0392(17) 0.0312(16) 0.0358(17) -0.0097(13) 0.0117(14) 0.0031(13)
C47 0.0416(17) 0.0203(14) 0.0376(17) -0.0053(13) 0.0115(14) -0.0022(13)
C48 0.0335(17) 0.0446(18) 0.0300(16) -0.0042(14) 0.0049(13) -0.0054(14)
O17 0.163(7) 0.225(9) 0.155(7) 0.000 0.042(5) 0.000

loop_
_atom_type_symbol
_atom_type_description
_atom_type_scat_dispersion_real
_atom_type_scat_dispersion_imag
_atom_type_scat_source
C C 0.0033 0.0016 'International Tables Vol C Tables 4.2.6.8 and 6.1.1.4'
H H 0.0000 0.0000 'International Tables Vol C Tables 4.2.6.8 and 6.1.1.4'
N N 0.0061 0.0033 'International Tables Vol C Tables 4.2.6.8 and 6.1.1.4'
O O 0.0106 0.0060 'International Tables Vol C Tables 4.2.6.8 and 6.1.1.4'
Co Co 0.3494 0.9721 'International Tables Vol C Tables 4.2.6.8 and 6.1.1.4'

loop_
_geom_angle_atom_site_label_1
_geom_angle_atom_site_label_2
_geom_angle_atom_site_label_3
_geom_angle
_geom_angle_site_symmetry_1
_geom_angle_site_symmetry_3
O7 Co1 O8 165.83(8) . .
O7 Co1 O4 85.31(7) . .
O8 Co1 O4 87.58(8) . .
O7 Co1 N2 100.19(8) . 1_545
O8 Co1 N2 93.21(9) . 1_545
O4 Co1 N2 101.21(8) . 1_545
O7 Co1 N1 91.07(8) . .
O8 Co1 N1 94.40(8) . .
O4 Co1 N1 172.08(8) . .
N2 Co1 N1 86.35(9) 1_545 .
O7 Co1 O3 82.91(7) . .
O8 Co1 O3 82.92(7) . .
O4 Co1 O3 60.90(7) . .
N2 Co1 O3 161.73(8) 1_545 .
N1 Co1 O3 111.69(8) . .
O7 Co1 C8 82.93(8) . .
O8 Co1 C8 84.72(8) . .
O4 Co1 C8 30.60(8) . .
N2 Co1 C8 131.74(9) 1_545 .
N1 Co1 C8 141.91(9) . .
O3 Co1 C8 30.30(7) . .
O6 Co2 O9 101.98(9) 6_556 .
O6 Co2 O1 101.33(8) 6_556 .
O9 Co2 O1 156.63(9) . .
O6 Co2 O10 90.84(8) 6_556 .
O9 Co2 O10 85.38(8) . .
O1 Co2 O10 92.65(9) . .
O6 Co2 N3 88.57(8) 6_556 .
O9 Co2 N3 87.05(9) . .
O1 Co2 N3 95.18(9) . .
O10 Co2 N3 172.11(8) . .
O6 Co2 O2 160.60(8) 6_556 .
O9 Co2 O2 96.83(8) . .
O1 Co2 O2 59.80(7) . .
O10 Co2 O2 85.95(7) . .
N3 Co2 O2 97.15(8) . .
O6 Co2 C7 130.98(9) 6_556 .
O9 Co2 C7 126.75(9) . .
O1 Co2 C7 29.89(8) . .
O10 Co2 C7 88.38(8) . .
N3 Co2 C7 97.94(9) . .
O2 Co2 C7 29.93(8) . .
N5 Co3 O15 92.51(8) . 1_545
N5 Co3 N4 97.89(9) . .
O15 Co3 N4 96.59(9) 1_545 .
N5 Co3 O12 95.38(8) . .
O15 Co3 O12 168.95(9) 1_545 .
N4 Co3 O12 90.00(8) . .
N5 Co3 O11 95.87(9) . .
O15 Co3 O11 112.73(9) 1_545 .
N4 Co3 O11 146.91(9) . .
O12 Co3 O11 58.78(8) . .
N5 Co3 O16 150.74(8) . 1_545
O15 Co3 O16 59.27(8) 1_545 1_545
N4 Co3 O16 93.30(9) . 1_545
O12 Co3 O16 111.63(8) . 1_545
O11 Co3 O16 89.10(9) . 1_545
C7 O1 Co2 93.41(17) . .
C7 O2 Co2 87.49(15) . .
C8 O3 Co1 86.15(15) . .
C8 O4 Co1 91.46(15) . .
C9 O6 Co2 130.80(18) . 6
Co1 O7 H1W 109.5 . .
Co1 O7 H2W 127.0 . .
H1W O7 H2W 110.9 . .
Co1 O8 H3W 109.5 . .
Co1 O8 H4W 119.7 . .
H3W O8 H4W 110.0 . .
Co2 O9 H5W 109.6 . .
Co2 O9 H6W 121.4 . .
H5W O9 H6W 114.7 . .
Co2 O10 H7W 109.5 . .
Co2 O10 H8W 108.2 . .
H7W O10 H8W 110.6 . .
C34 O11 Co3 88.2(2) . .
C34 O11 O17 148.0(2) . .
Co3 O11 O17 110.60(16) . .
C34 O12 Co3 92.46(18) . .
C36 O15 Co3 94.41(17) . 1_565
C36 O16 Co3 86.12(18) . 1_565
C14 N1 C10 116.4(2) . .
C14 N1 Co1 119.88(19) . .
C10 N1 Co1 123.14(19) . .
C21 N2 C17 116.5(3) . .
C21 N2 Co1 123.5(2) . 1_565
C17 N2 Co1 120.0(2) . 1_565
C22 N3 C26 116.2(2) . .
C22 N3 Co2 122.98(19) . .
C26 N3 Co2 120.64(19) . .
C37 N4 C41 116.5(2) . .
C37 N4 Co3 117.31(19) . .
C41 N4 Co3 126.2(2) . .
C43 N5 C47 115.8(2) . .
C43 N5 Co3 121.64(18) . .
C47 N5 Co3 122.47(19) . .
C6 C1 C2 119.5(3) . .
C6 C1 C7 116.9(2) . .
C2 C1 C7 123.7(2) . .
C1 C2 C3 119.4(2) . .
C1 C2 C8 121.3(2) . .
C3 C2 C8 118.7(2) . .
C4 C3 C2 119.4(3) . .
C4 C3 C9 118.5(2) . .
C2 C3 C9 122.1(2) . .
C5 C4 C3 121.5(3) . .
C5 C4 H4 119.2 . .
C3 C4 H4 119.2 . .
C4 C5 C6 119.2(3) . .
C4 C5 H5 120.4 . .
C6 C5 H5 120.4 . .
C5 C6 C1 121.0(3) . .
C5 C6 H6 119.5 . .
C1 C6 H6 119.5 . .
O1 C7 O2 119.2(2) . .
O1 C7 C1 118.6(2) . .
O2 C7 C1 122.2(2) . .
O1 C7 Co2 56.70(14) . .
O2 C7 Co2 62.57(13) . .
C1 C7 Co2 174.7(2) . .
O3 C8 O4 121.5(2) . .
O3 C8 C2 122.5(2) . .
O4 C8 C2 116.0(2) . .
O3 C8 Co1 63.55(14) . .
O4 C8 Co1 57.94(13) . .
C2 C8 Co1 173.91(19) . .
O5 C9 O6 124.9(2) . .
O5 C9 C3 119.1(2) . .
O6 C9 C3 116.0(2) . .
N1 C10 C11 123.0(3) . .
N1 C10 H10A 118.5 . .
C11 C10 H10A 118.5 . .
C10 C11 C12 120.3(3) . .
C10 C11 H11 119.8 . .
C12 C11 H11 119.8 . .
C11 C12 C13 116.2(3) . .
C11 C12 C15 123.7(3) . .
C13 C12 C15 120.1(3) . .
C14 C13 C12 120.5(3) . .
C14 C13 H13 119.7 . .
C12 C13 H13 119.7 . .
N1 C14 C13 123.5(3) . .
N1 C14 H14 118.3 . .
C13 C14 H14 118.3 . .
C12 C15 C16 115.8(3) . .
C12 C15 H15A 108.3 . .
C16 C15 H15A 108.3 . .
C12 C15 H15B 108.3 . .
C16 C15 H15B 108.3 . .
H15A C15 H15B 107.4 . .
C19 C16 C15 115.1(3) . .
C19 C16 H16A 108.5 . .
C15 C16 H16A 108.5 . .
C19 C16 H16B 108.5 . .
C15 C16 H16B 108.5 . .
H16A C16 H16B 107.5 . .
N2 C17 C18 123.0(3) . .
N2 C17 H17 118.5 . .
C18 C17 H17 118.5 . .
C17 C18 C19 120.4(3) . .
C17 C18 H18 119.8 . .
C19 C18 H18 119.8 . .
C18 C19 C20 116.7(3) . .
C18 C19 C16 119.2(3) . .
C20 C19 C16 124.1(3) . .
C21 C20 C19 119.9(3) . .
C21 C20 H20 120.1 . .
C19 C20 H20 120.1 . .
N2 C21 C20 123.6(3) . .
N2 C21 H21 118.2 . .
C20 C21 H21 118.2 . .
N3 C22 C23 123.6(3) . .
N3 C22 H22 118.2 . .
C23 C22 H22 118.2 . .
C22 C23 C24 119.9(3) . .
C22 C23 H23 120.0 . .
C24 C23 H23 120.0 . .
C25 C24 C23 116.3(3) . .
C25 C24 C27 121.1(3) . .
C23 C24 C27 122.6(3) . .
C26 C25 C24 120.7(3) . .
C26 C25 H25 119.7 . .
C24 C25 H25 119.7 . .
N3 C26 C25 123.3(3) . .
N3 C26 H26 118.3 . .
C25 C26 H26 118.3 . .
C27 C27 C24 114.7(4) 7_566 .
C27 C27 H27A 108.6 7_566 .
C24 C27 H27A 108.6 . .
C27 C27 H27B 108.6 7_566 .
C24 C27 H27B 108.6 . .
H27A C27 H27B 107.6 . .
C33 C28 C29 119.4(2) . .
C33 C28 C34 117.9(2) . .
C29 C28 C34 122.7(2) . .
C30 C29 C28 119.3(2) . .
C30 C29 C35 119.7(2) . .
C28 C29 C35 121.0(2) . .
C31 C30 C29 120.1(2) . .
C31 C30 C36 117.9(2) . .
C29 C30 C36 121.9(2) . .
C32 C31 C30 120.5(3) . .
C32 C31 H31 119.7 . .
C30 C31 H31 119.7 . .
C31 C32 C33 119.8(3) . .
C31 C32 H32 120.1 . .
C33 C32 H32 120.1 . .
C32 C33 C28 120.8(3) . .
C32 C33 H33 119.6 . .
C28 C33 H33 119.6 . .
O11 C34 O12 120.5(3) . .
O11 C34 C28 120.3(3) . .
O12 C34 C28 119.1(3) . .
O13 C35 O14 124.9(3) . .
O13 C35 C29 118.1(2) . .
O14 C35 C29 117.1(2) . .
O15 C36 O16 120.2(3) . .
O15 C36 C30 119.5(3) . .
O16 C36 C30 120.3(3) . .
N4 C37 C38 124.0(3) . .
N4 C37 H37 118.0 . .
C38 C37 H37 118.0 . .
C37 C38 C39 120.0(3) . .
C37 C38 H38 120.0 . .
C39 C38 H38 120.0 . .
C38 C39 C40 116.8(3) . .
C38 C39 C42 118.7(3) . .
C40 C39 C42 124.5(3) . .
C39 C40 C41 120.2(3) . .
C39 C40 H40 119.9 . .
C41 C40 H40 119.9 . .
N4 C41 C40 122.4(3) . .
N4 C41 H41 118.8 . .
C40 C41 H41 118.8 . .
C39 C42 C48 117.0(3) . 6_566
C39 C42 H42A 108.0 . .
C48 C42 H42A 108.0 6_566 .
C39 C42 H42B 108.0 . .
C48 C42 H42B 108.0 6_566 .
H42A C42 H42B 107.3 . .
N5 C43 C44 123.9(3) . .
N5 C43 H43 118.1 . .
C44 C43 H43 118.1 . .
C43 C44 C45 120.5(3) . .
C43 C44 H44 119.8 . .
C45 C44 H44 119.8 . .
C44 C45 C46 116.2(3) . .
C44 C45 C48 119.4(3) . .
C46 C45 C48 124.3(3) . .
C47 C46 C45 119.8(3) . .
C47 C46 H46 120.1 . .
C45 C46 H46 120.1 . .
N5 C47 C46 123.8(3) . .
N5 C47 H47 118.1 . .
C46 C47 H47 118.1 . .
C42 C48 C45 116.6(3) 6_565 .
C42 C48 H48A 108.1 6_565 .
C45 C48 H48A 108.1 . .
C42 C48 H48B 108.1 6_565 .
C45 C48 H48B 108.1 . .
H48A C48 H48B 107.3 . .
O11 O17 H10W 114.4 . .

loop_
_geom_bond_atom_site_label_1
_geom_bond_atom_site_label_2
_geom_bond_distance
_geom_bond_site_symmetry_2
Co1 O7 2.0780(19) .
Co1 O8 2.0827(19) .
Co1 O4 2.1070(18) .
Co1 N2 2.116(2) 1_545
Co1 N1 2.118(2) .
Co1 O3 2.2301(19) .
Co1 C8 2.485(3) .
Co2 O6 2.0444(19) 6_556
Co2 O9 2.055(2) .
Co2 O1 2.107(2) .
Co2 O10 2.1442(19) .
Co2 N3 2.153(2) .
Co2 O2 2.2359(18) .
Co2 C7 2.517(3) .
Co3 N5 2.105(2) .
Co3 O15 2.106(2) 1_545
Co3 N4 2.109(2) .
Co3 O12 2.168(2) .
Co3 O11 2.264(3) .
Co3 O16 2.283(2) 1_545
O1 C7 1.256(3) .
O2 C7 1.257(3) .
O3 C8 1.257(3) .
O4 C8 1.265(3) .
O5 C9 1.250(3) .
O6 C9 1.259(3) .
O6 Co2 2.0444(19) 6
O7 H1W 0.8200 .
O7 H2W 0.8366 .
O8 H3W 0.8200 .
O8 H4W 0.8373 .
O9 H5W 0.8200 .
O9 H6W 0.8172 .
O10 H7W 0.8200 .
O10 H8W 0.8367 .
O11 C34 1.251(4) .
O11 O17 2.886(5) .
O12 C34 1.256(4) .
O13 C35 1.253(3) .
O14 C35 1.257(3) .
O15 C36 1.252(4) .
O15 Co3 2.106(2) 1_565
O16 C36 1.258(3) .
O16 Co3 2.283(2) 1_565
N1 C14 1.338(4) .
N1 C10 1.343(4) .
N2 C21 1.330(4) .
N2 C17 1.346(4) .
N2 Co1 2.116(2) 1_565
N3 C22 1.338(4) .
N3 C26 1.340(4) .
N4 C37 1.343(4) .
N4 C41 1.345(4) .
N5 C43 1.339(4) .
N5 C47 1.341(3) .
C1 C6 1.393(4) .
C1 C2 1.399(4) .
C1 C7 1.508(4) .
C2 C3 1.406(4) .
C2 C8 1.503(4) .
C3 C4 1.387(4) .
C3 C9 1.515(4) .
C4 C5 1.374(4) .
C4 H4 0.9300 .
C5 C6 1.387(4) .
C5 H5 0.9300 .
C6 H6 0.9300 .
C10 C11 1.379(4) .
C10 H10A 0.9300 .
C11 C12 1.381(4) .
C11 H11 0.9300 .
C12 C13 1.385(4) .
C12 C15 1.510(4) .
C13 C14 1.365(4) .
C13 H13 0.9300 .
C14 H14 0.9300 .
C15 C16 1.524(4) .
C15 H15A 0.9700 .
C15 H15B 0.9700 .
C16 C19 1.513(4) .
C16 H16A 0.9700 .
C16 H16B 0.9700 .
C17 C18 1.371(4) .
C17 H17 0.9300 .
C18 C19 1.379(4) .
C18 H18 0.9300 .
C19 C20 1.380(4) .
C20 C21 1.378(4) .
C20 H20 0.9300 .
C21 H21 0.9300 .
C22 C23 1.377(4) .
C22 H22 0.9300 .
C23 C24 1.384(4) .
C23 H23 0.9300 .
C24 C25 1.379(4) .
C24 C27 1.503(4) .
C25 C26 1.368(4) .
C25 H25 0.9300 .
C26 H26 0.9300 .
C27 C27 1.471(6) 7_566
C27 H27A 0.9700 .
C27 H27B 0.9700 .
C28 C33 1.394(4) .
C28 C29 1.403(4) .
C28 C34 1.513(4) .
C29 C30 1.402(4) .
C29 C35 1.516(4) .
C30 C31 1.389(4) .
C30 C36 1.502(4) .
C31 C32 1.378(4) .
C31 H31 0.9300 .
C32 C33 1.385(4) .
C32 H32 0.9300 .
C33 H33 0.9300 .
C37 C38 1.370(4) .
C37 H37 0.9300 .
C38 C39 1.380(4) .
C38 H38 0.9300 .
C39 C40 1.389(4) .
C39 C42 1.507(4) .
C40 C41 1.392(4) .
C40 H40 0.9300 .
C41 H41 0.9300 .
C42 C48 1.512(4) 6_566
C42 H42A 0.9700 .
C42 H42B 0.9700 .
C43 C44 1.367(4) .
C43 H43 0.9300 .
C44 C45 1.381(4) .
C44 H44 0.9300 .
C45 C46 1.388(4) .
C45 C48 1.517(4) .
C46 C47 1.377(4) .
C46 H46 0.9300 .
C47 H47 0.9300 .
C48 C42 1.512(4) 6_565
C48 H48A 0.9700 .
C48 H48B 0.9700 .
O17 H10W 0.8501 .

loop_
_geom_hbond_atom_site_label_D
_geom_hbond_atom_site_label_H
_geom_hbond_atom_site_label_A
_geom_hbond_distance_DH
_geom_hbond_distance_HA
_geom_hbond_distance_DA
_geom_hbond_angle_DHA
_geom_hbond_site_symmetry_A
O17 H10W O11 0.85 2.04 2.886(5) 179.5 2
O10 H8W O13 0.84 2.10 2.936(3) 177.9 1_545
O10 H7W O5 0.82 1.95 2.683(3) 148.6 6_556
O9 H6W N4 0.82 2.60 3.298(3) 144.4 .
O9 H5W O14 0.82 1.91 2.677(3) 155.0 1_545
O8 H4W O14 0.84 1.97 2.774(3) 161.4 6_565
O8 H3W O5 0.82 1.95 2.760(3) 168.9 .
O7 H2W O13 0.84 1.83 2.636(3) 161.7 1_545
O7 H1W O2 0.82 1.94 2.758(3) 175.4 .

loop_
_geom_torsion_atom_site_label_1
_geom_torsion_atom_site_label_2
_geom_torsion_atom_site_label_3
_geom_torsion_atom_site_label_4
_geom_torsion
_geom_torsion_site_symmetry_1
_geom_torsion_site_symmetry_4
O6 Co2 O1 C7 173.50(18) 6_556 .
O9 Co2 O1 C7 -2.4(3) . .
O10 Co2 O1 C7 82.11(19) . .
N3 Co2 O1 C7 -96.92(19) . .
O2 Co2 O1 C7 -1.65(17) . .
O6 Co2 O2 C7 -12.8(3) 6_556 .
O9 Co2 O2 C7 -178.64(17) . .
O1 Co2 O2 C7 1.65(17) . .
O10 Co2 O2 C7 -93.79(17) . .
N3 Co2 O2 C7 93.50(17) . .
O7 Co1 O3 C8 88.10(14) . .
O8 Co1 O3 C8 -91.64(14) . .
O4 Co1 O3 C8 -0.46(13) . .
N2 Co1 O3 C8 -13.0(3) 1_545 .
N1 Co1 O3 C8 176.42(14) . .
O7 Co1 O4 C8 -84.03(15) . .
O8 Co1 O4 C8 83.70(15) . .
N2 Co1 O4 C8 176.49(15) 1_545 .
N1 Co1 O4 C8 -21.0(7) . .
O3 Co1 O4 C8 0.46(13) . .
N5 Co3 O11 C34 -93.05(19) . .
O15 Co3 O11 C34 171.74(17) 1_545 .
N4 Co3 O11 C34 21.2(3) . .
O12 Co3 O11 C34 -0.31(17) . .
O16 Co3 O11 C34 115.84(19) 1_545 .
N5 Co3 O11 O17 113.42(10) . .
O15 Co3 O11 O17 18.21(13) 1_545 .
N4 Co3 O11 O17 -132.35(14) . .
O12 Co3 O11 O17 -153.84(14) . .
O16 Co3 O11 O17 -37.69(10) 1_545 .
N5 Co3 O12 C34 93.93(18) . .
O15 Co3 O12 C34 -41.4(5) 1_545 .
N4 Co3 O12 C34 -168.15(18) . .
O11 Co3 O12 C34 0.31(17) . .
O16 Co3 O12 C34 -74.60(18) 1_545 .
O7 Co1 N1 C14 -26.6(2) . .
O8 Co1 N1 C14 166.5(2) . .
O4 Co1 N1 C14 -89.3(6) . .
N2 Co1 N1 C14 73.5(2) 1_545 .
O3 Co1 N1 C14 -109.4(2) . .
C8 Co1 N1 C14 -106.5(2) . .
O7 Co1 N1 C10 162.1(2) . .
O8 Co1 N1 C10 -4.8(2) . .
O4 Co1 N1 C10 99.5(6) . .
N2 Co1 N1 C10 -97.7(2) 1_545 .
O3 Co1 N1 C10 79.4(2) . .
C8 Co1 N1 C10 82.3(3) . .
O6 Co2 N3 C22 -164.9(2) 6_556 .
O9 Co2 N3 C22 -62.8(2) . .
O1 Co2 N3 C22 93.8(2) . .
O10 Co2 N3 C22 -79.1(7) . .
O2 Co2 N3 C22 33.7(2) . .
C7 Co2 N3 C22 63.9(2) . .
O6 Co2 N3 C26 9.7(2) 6_556 .
O9 Co2 N3 C26 111.7(2) . .
O1 Co2 N3 C26 -91.6(2) . .
O10 Co2 N3 C26 95.5(6) . .
O2 Co2 N3 C26 -151.7(2) . .
C7 Co2 N3 C26 -121.6(2) . .
N5 Co3 N4 C37 42.9(2) . .
O15 Co3 N4 C37 136.4(2) 1_545 .
O12 Co3 N4 C37 -52.5(2) . .
O11 Co3 N4 C37 -70.8(3) . .
O16 Co3 N4 C37 -164.2(2) 1_545 .
N5 Co3 N4 C41 -136.7(2) . .
O15 Co3 N4 C41 -43.2(2) 1_545 .
O12 Co3 N4 C41 127.9(2) . .
O11 Co3 N4 C41 109.6(3) . .
O16 Co3 N4 C41 16.2(2) 1_545 .
O15 Co3 N5 C43 172.9(2) 1_545 .
N4 Co3 N5 C43 -90.1(2) . .
O12 Co3 N5 C43 0.6(2) . .
O11 Co3 N5 C43 59.7(2) . .
O16 Co3 N5 C43 158.4(2) 1_545 .
O15 Co3 N5 C47 -11.4(2) 1_545 .
N4 Co3 N5 C47 85.6(2) . .
O12 Co3 N5 C47 176.4(2) . .
O11 Co3 N5 C47 -124.5(2) . .
O16 Co3 N5 C47 -25.8(3) 1_545 .
C6 C1 C2 C3 1.0(4) . .
C7 C1 C2 C3 -177.2(3) . .
C6 C1 C2 C8 172.5(3) . .
C7 C1 C2 C8 -5.7(4) . .
C1 C2 C3 C4 0.0(4) . .
C8 C2 C3 C4 -171.7(3) . .
C1 C2 C3 C9 179.7(3) . .
C8 C2 C3 C9 8.1(4) . .
C2 C3 C4 C5 -0.7(5) . .
C9 C3 C4 C5 179.5(3) . .
C3 C4 C5 C6 0.4(6) . .
C4 C5 C6 C1 0.7(6) . .
C2 C1 C6 C5 -1.4(5) . .
C7 C1 C6 C5 177.0(3) . .
Co2 O1 C7 O2 2.9(3) . .
Co2 O1 C7 C1 -177.3(2) . .
Co2 O2 C7 O1 -2.7(3) . .
Co2 O2 C7 C1 177.5(3) . .
C6 C1 C7 O1 -5.5(4) . .
C2 C1 C7 O1 172.8(3) . .
C6 C1 C7 O2 174.3(3) . .
C2 C1 C7 O2 -7.4(5) . .
C6 C1 C7 Co2 -31(2) . .
C2 C1 C7 Co2 147(2) . .
O6 Co2 C7 O1 -8.4(2) 6_556 .
O9 Co2 C7 O1 178.83(17) . .
O10 Co2 C7 O1 -98.16(19) . .
N3 Co2 C7 O1 86.58(19) . .
O2 Co2 C7 O1 177.1(3) . .
O6 Co2 C7 O2 174.41(14) 6_556 .
O9 Co2 C7 O2 1.7(2) . .
O1 Co2 C7 O2 -177.1(3) . .
O10 Co2 C7 O2 84.70(17) . .
N3 Co2 C7 O2 -90.56(17) . .
O6 Co2 C7 C1 19(2) 6_556 .
O9 Co2 C7 C1 -154(2) . .
O1 Co2 C7 C1 27(2) . .
O10 Co2 C7 C1 -71(2) . .
N3 Co2 C7 C1 114(2) . .
O2 Co2 C7 C1 -156(2) . .
Co1 O3 C8 O4 0.8(2) . .
Co1 O3 C8 C2 -179.9(2) . .
Co1 O4 C8 O3 -0.8(2) . .
Co1 O4 C8 C2 179.79(18) . .
C1 C2 C8 O3 86.6(3) . .
C3 C2 C8 O3 -101.9(3) . .
C1 C2 C8 O4 -94.1(3) . .
C3 C2 C8 O4 77.4(3) . .
C1 C2 C8 Co1 -92.4(16) . .
C3 C2 C8 Co1 79.1(17) . .
O7 Co1 C8 O3 -88.04(14) . .
O8 Co1 C8 O3 85.01(14) . .
O4 Co1 C8 O3 179.2(2) . .
N2 Co1 C8 O3 174.59(13) 1_545 .
N1 Co1 C8 O3 -5.4(2) . .
O7 Co1 C8 O4 92.75(15) . .
O8 Co1 C8 O4 -94.20(15) . .
N2 Co1 C8 O4 -4.62(19) 1_545 .
N1 Co1 C8 O4 175.40(15) . .
O3 Co1 C8 O4 -179.2(2) . .
O7 Co1 C8 C2 91.0(16) . .
O8 Co1 C8 C2 -96.0(16) . .
O4 Co1 C8 C2 -1.8(15) . .
N2 Co1 C8 C2 -6.4(17) 1_545 .
N1 Co1 C8 C2 173.6(16) . .
O3 Co1 C8 C2 179(100) . .
Co2 O6 C9 O5 -12.4(4) 6 .
Co2 O6 C9 C3 170.42(18) 6 .
C4 C3 C9 O5 -153.9(3) . .
C2 C3 C9 O5 26.3(4) . .
C4 C3 C9 O6 23.5(4) . .
C2 C3 C9 O6 -156.3(3) . .
C14 N1 C10 C11 0.6(4) . .
Co1 N1 C10 C11 172.1(2) . .
N1 C10 C11 C12 -0.3(5) . .
C10 C11 C12 C13 0.4(4) . .
C10 C11 C12 C15 -178.3(3) . .
C11 C12 C13 C14 -0.8(4) . .
C15 C12 C13 C14 178.0(3) . .
C10 N1 C14 C13 -1.0(4) . .
Co1 N1 C14 C13 -172.8(2) . .
C12 C13 C14 N1 1.1(5) . .
C11 C12 C15 C16 -29.6(4) . .
C13 C12 C15 C16 151.7(3) . .
C12 C15 C16 C19 -61.3(4) . .
C21 N2 C17 C18 -1.5(5) . .
Co1 N2 C17 C18 177.7(2) 1_565 .
N2 C17 C18 C19 -0.4(5) . .
C17 C18 C19 C20 2.0(5) . .
C17 C18 C19 C16 -179.4(3) . .
C15 C16 C19 C18 170.7(3) . .
C15 C16 C19 C20 -10.9(5) . .
C18 C19 C20 C21 -1.8(5) . .
C16 C19 C20 C21 179.8(3) . .
C17 N2 C21 C20 1.7(5) . .
Co1 N2 C21 C20 -177.4(2) 1_565 .
C19 C20 C21 N2 -0.1(5) . .
C26 N3 C22 C23 -0.3(5) . .
Co2 N3 C22 C23 174.5(3) . .
N3 C22 C23 C24 1.1(5) . .
C22 C23 C24 C25 -1.2(5) . .
C22 C23 C24 C27 178.9(3) . .
C23 C24 C25 C26 0.6(5) . .
C27 C24 C25 C26 -179.5(3) . .
C22 N3 C26 C25 -0.4(4) . .
Co2 N3 C26 C25 -175.3(2) . .
C24 C25 C26 N3 0.3(5) . .
C25 C24 C27 C27 52.7(6) . 7_566
C23 C24 C27 C27 -127.3(5) . 7_566
C33 C28 C29 C30 1.1(4) . .
C34 C28 C29 C30 -176.5(3) . .
C33 C28 C29 C35 -179.9(3) . .
C34 C28 C29 C35 2.5(4) . .
C28 C29 C30 C31 1.4(4) . .
C35 C29 C30 C31 -177.7(2) . .
C28 C29 C30 C36 -176.0(2) . .
C35 C29 C30 C36 4.9(4) . .
C29 C30 C31 C32 -2.2(4) . .
C36 C30 C31 C32 175.3(3) . .
C30 C31 C32 C33 0.6(5) . .
C31 C32 C33 C28 1.9(5) . .
C29 C28 C33 C32 -2.7(4) . .
C34 C28 C33 C32 175.0(3) . .
Co3 O11 C34 O12 0.5(3) . .
O17 O11 C34 O12 128.5(4) . .
Co3 O11 C34 C28 -177.7(2) . .
O17 O11 C34 C28 -49.7(6) . .
Co3 O12 C34 O11 -0.6(3) . .
Co3 O12 C34 C28 177.7(2) . .
C33 C28 C34 O11 38.4(4) . .
C29 C28 C34 O11 -144.0(3) . .
C33 C28 C34 O12 -139.9(3) . .
C29 C28 C34 O12 37.8(4) . .
C30 C29 C35 O13 -116.1(3) . .
C28 C29 C35 O13 64.8(3) . .
C30 C29 C35 O14 62.9(3) . .
C28 C29 C35 O14 -116.1(3) . .
Co3 O15 C36 O16 -1.7(3) 1_565 .
Co3 O15 C36 C30 175.8(2) 1_565 .
Co3 O16 C36 O15 1.6(3) 1_565 .
Co3 O16 C36 C30 -175.9(2) 1_565 .
C31 C30 C36 O15 -135.0(3) . .
C29 C30 C36 O15 42.4(4) . .
C31 C30 C36 O16 42.5(4) . .
C29 C30 C36 O16 -140.1(3) . .
C41 N4 C37 C38 0.0(4) . .
Co3 N4 C37 C38 -179.6(2) . .
N4 C37 C38 C39 0.6(5) . .
C37 C38 C39 C40 -0.3(4) . .
C37 C38 C39 C42 178.8(3) . .
C38 C39 C40 C41 -0.5(4) . .
C42 C39 C40 C41 -179.6(3) . .
C37 N4 C41 C40 -0.9(4) . .
Co3 N4 C41 C40 178.7(2) . .
C39 C40 C41 N4 1.2(5) . .
C38 C39 C42 C48 168.8(3) . 6_566
C40 C39 C42 C48 -12.2(4) . 6_566
C47 N5 C43 C44 -1.2(4) . .
Co3 N5 C43 C44 174.8(2) . .
N5 C43 C44 C45 0.8(5) . .
C43 C44 C45 C46 0.9(4) . .
C43 C44 C45 C48 -176.8(3) . .
C44 C45 C46 C47 -2.2(4) . .
C48 C45 C46 C47 175.5(3) . .
C43 N5 C47 C46 -0.2(4) . .
Co3 N5 C47 C46 -176.1(2) . .
C45 C46 C47 N5 1.9(5) . .
C44 C45 C48 C42 -156.1(3) . 6_565
C46 C45 C48 C42 26.3(4) . 6_565
